data_8106419
loop_
_publ_author_name
'Teng, Da'
'Han, Jing'
'Meng, Qinghua'
'Rong, Liangce'

_publ_section_title
;
 Crystal structure of
 poly-[aqua-(\m7-benzene-1,3,5-tricarboxylato)-(\m3-1,2,4-triazol-1-ido)dicobalt(II)],
 C11H7Co2N3O7
;
_journal_issue 1
_journal_name_full 'Zeitschrift f\"ur Kristallographie - New Crystal Structures'
_journal_page_first 25
_journal_page_last 26
_journal_paper_doi 10.1515/ncrs-2016-0111
_journal_volume 232
_journal_year 2017
_chemical_formula_moiety 'C11 H7 Co2 N3 O7'
_chemical_formula_sum 'C11 H7 Co2 N3 O7'
_chemical_formula_weight 411.06
_space_group_crystal_system triclinic
_space_group_IT_number 2
_space_group_name_Hall '-P 1'
_space_group_name_H-M_alt 'P -1'
_atom_sites_solution_hydrogens mixed
_cell_angle_alpha 65.775(9)
_cell_angle_beta 87.625(7)
_cell_angle_gamma 73.654(8)
_cell_formula_units_Z 2
_cell_length_a 7.8744(6)
_cell_length_b 9.2561(9)
_cell_length_c 9.6688(9)
_cell_measurement_reflns_used 1590
_cell_measurement_temperature 293(2)
_cell_measurement_theta_max 26.3088
_cell_measurement_theta_min 3.1114
_cell_volume 614.48(11)
_computing_cell_refinement
;
CrysAlisPro, Agilent Technologies,
Version 1.171.35.21 (release 20-01-2012 CrysAlis171 .NET)
(compiled Jan 23 2012,18:06:46)
;
_computing_data_collection
;
CrysAlisPro, Agilent Technologies,
Version 1.171.35.21 (release 20-01-2012 CrysAlis171 .NET)
(compiled Jan 23 2012,18:06:46)
;
_computing_data_reduction
;
CrysAlisPro, Agilent Technologies,
Version 1.171.35.21 (release 20-01-2012 CrysAlis171 .NET)
(compiled Jan 23 2012,18:06:46)
;
_computing_molecular_graphics 'Olex2 (Dolomanov et al., 2009)'
_computing_publication_material 'Olex2 (Dolomanov et al., 2009)'
_computing_structure_refinement 'ShelXL (Sheldrick, 2015)'
_computing_structure_solution 'ShelXT (Sheldrick, 2015)'
_diffrn_ambient_temperature 293(2)
_diffrn_detector_area_resol_mean 16.2542
_diffrn_measured_fraction_theta_full 0.997
_diffrn_measured_fraction_theta_max 0.997
_diffrn_measurement_details
;
#__ type_ start__ end____ width___ exp.time_
  1 omega   -7.00   74.00   1.0000   50.0000
omega____ theta____ kappa____ phi______ frames
    -       18.4204   37.0000   90.0000 81

#__ type_ start__ end____ width___ exp.time_
  2 omega   38.00   66.00   1.0000   50.0000
omega____ theta____ kappa____ phi______ frames
    -       18.4204  178.0000  -60.0000 28

#__ type_ start__ end____ width___ exp.time_
  3 omega  -51.00   62.00   1.0000   50.0000
omega____ theta____ kappa____ phi______ frames
    -       18.4204  -19.0000 -120.0000 113

#__ type_ start__ end____ width___ exp.time_
  4 omega   47.00   94.00   1.0000   50.0000
omega____ theta____ kappa____ phi______ frames
    -       18.4204  178.0000 -120.0000 47

#__ type_ start__ end____ width___ exp.time_
  5 omega  -18.00   22.00   1.0000   50.0000
omega____ theta____ kappa____ phi______ frames
    -      -19.0454  -99.0000   30.0000 40

#__ type_ start__ end____ width___ exp.time_
  6 omega  -77.00  -36.00   1.0000   50.0000
omega____ theta____ kappa____ phi______ frames
    -      -19.0454  131.0000 -151.0000 41

#__ type_ start__ end____ width___ exp.time_
  7 omega  -21.00   14.00   1.0000   50.0000
omega____ theta____ kappa____ phi______ frames
    -      -19.0454  -99.0000  150.0000 35
;
_diffrn_measurement_device_type 'Xcalibur, Eos, Gemini'
_diffrn_measurement_method '\w scans'
_diffrn_radiation_type MoK\a
_diffrn_radiation_wavelength 0.71073
_diffrn_reflns_av_R_equivalents 0.0445
_diffrn_reflns_av_unetI/netI 0.0735
_diffrn_reflns_Laue_measured_fraction_full 0.997
_diffrn_reflns_Laue_measured_fraction_max 0.997
_diffrn_reflns_limit_h_max 9
_diffrn_reflns_limit_h_min -9
_diffrn_reflns_limit_k_max 11
_diffrn_reflns_limit_k_min -11
_diffrn_reflns_limit_l_max 11
_diffrn_reflns_limit_l_min -12
_diffrn_reflns_number 4241
_diffrn_reflns_point_group_measured_fraction_full 0.997
_diffrn_reflns_point_group_measured_fraction_max 0.997
_diffrn_reflns_theta_full 26.000
_diffrn_reflns_theta_max 26.366
_diffrn_reflns_theta_min 3.118
_exptl_absorpt_coefficient_mu 2.746
_exptl_absorpt_correction_T_max 0.577
_exptl_absorpt_correction_T_min 0.523
_exptl_absorpt_correction_type multi-scan
_exptl_absorpt_process_details
;
CrysAlisPro, Agilent Technologies,
Version 1.171.35.21 (release 20-01-2012 CrysAlis171 .NET)
(compiled Jan 23 2012,18:06:46)
Empirical absorption correction using spherical harmonics,
 implemented in SCALE3 ABSPACK scaling algorithm.
;
_exptl_crystal_colour red
_exptl_crystal_colour_modifier .
_exptl_crystal_colour_primary red
_exptl_crystal_density_diffrn 2.222
_exptl_crystal_description block
_exptl_crystal_F_000 408
_exptl_crystal_size_max 0.3
_exptl_crystal_size_mid 0.2
_exptl_crystal_size_min 0.2
_refine_diff_density_max 1.272
_refine_diff_density_min -0.970
_refine_diff_density_rms 0.171
_refine_ls_extinction_coef .
_refine_ls_extinction_method none
_refine_ls_goodness_of_fit_ref 1.011
_refine_ls_hydrogen_treatment constr
_refine_ls_matrix_type full
_refine_ls_number_parameters 211
_refine_ls_number_reflns 2504
_refine_ls_number_restraints 0
_refine_ls_restrained_S_all 1.011
_refine_ls_R_factor_all 0.0728
_refine_ls_R_factor_gt 0.0537
_refine_ls_shift/su_max 0.000
_refine_ls_shift/su_mean 0.000
_refine_ls_structure_factor_coef Fsqd
_refine_ls_weighting_details 'w=1/[\s^2^(Fo^2^)+(0.0787P)^2^] where P=(Fo^2^+2Fc^2^)/3'
_refine_ls_weighting_scheme calc
_refine_ls_wR_factor_gt 0.1326
_refine_ls_wR_factor_ref 0.1458
_reflns_Friedel_coverage 0.000
_reflns_Friedel_fraction_full .
_reflns_Friedel_fraction_max .
_reflns_number_gt 1921
_reflns_number_total 2504
_reflns_threshold_expression 'I > 2\s(I)'
_cod_data_source_file suppl_ncrs-2016-0111_suppl.cif
_cod_data_source_block 1
_cod_database_code 8106419
_shelx_space_group_comment
;
The symmetry employed for this shelxl refinement is uniquely defined
by the following loop, which should always be used as a source of
symmetry information in preference to the above space-group names.
They are only intended as comments.
;
_olex2_refinement_description
;
1. Fixed Uiso
 At 1.2 times of:
  All C(H) groups
 At 1.5 times of:
  All O(H,H) groups
2.a Riding coordinates:
 O7(H7A,H7B)
2.b Aromatic/amide H refined with riding coordinates:
 C7(H7), C5(H5), C9(H9), C1(H1), C2(H2)
;

loop_
_space_group_symop_operation_xyz
'x, y, z'
'-x, -y, -z'

loop_
_atom_site_label
_atom_site_type_symbol
_atom_site_fract_x
_atom_site_fract_y
_atom_site_fract_z
_atom_site_U_iso_or_equiv
_atom_site_adp_type
_atom_site_occupancy
_atom_site_site_symmetry_order
_atom_site_calc_flag
_atom_site_refinement_flags_posn
_atom_site_refinement_flags_adp
_atom_site_refinement_flags_occupancy
_atom_site_disorder_assembly
_atom_site_disorder_group
Co1 Co 0.5000 1.0000 0.5000 0.0157(3) Uani 1 2 d S T P . .
Co2 Co 0.75945(9) 0.72355(8) 0.83856(8) 0.0186(2) Uani 1 1 d . . . . .
Co3 Co 0.0000 1.0000 1.0000 0.0237(3) Uani 1 2 d S T P . .
O6 O 0.7519(5) -0.0598(4) 0.6320(4) 0.0184(8) Uani 1 1 d . . . . .
O5 O 0.8277(5) -0.0172(4) 0.8252(4) 0.0239(9) Uani 1 1 d . . . . .
O3 O 0.7504(5) 0.5901(4) 0.0683(4) 0.0273(9) Uani 1 1 d . . . . .
O4 O 0.9644(5) 0.3515(4) 0.1351(4) 0.0223(8) Uani 1 1 d . . . . .
O2 O 0.7485(6) 0.5723(4) 0.7342(4) 0.0273(9) Uani 1 1 d . . . . .
O1 O 0.5886(5) 0.7607(4) 0.5168(4) 0.0232(9) Uani 1 1 d . . . . .
N2 N 0.3943(6) 0.9428(5) 0.7063(5) 0.0189(10) Uani 1 1 d . . . . .
O7 O -0.0245(6) 1.2535(5) 0.9027(5) 0.0359(11) Uani 1 1 d . . . . .
H7A H -0.0830 1.2986 0.8159 0.054 Uiso 1 1 d R . . . .
H7B H 0.0784 1.2679 0.8915 0.054 Uiso 1 1 d R . . . .
N1 N 0.2270(6) 0.9508(5) 0.8921(5) 0.0265(11) Uani 1 1 d . . . . .
N3 N 0.4912(6) 0.8334(5) 0.8394(5) 0.0247(11) Uani 1 1 d . . . . .
C11 C 0.7906(7) 0.0325(6) 0.6871(6) 0.0170(11) Uani 1 1 d . . . . .
C10 C 0.8440(7) 0.4548(6) 0.1662(6) 0.0166(11) Uani 1 1 d . . . . .
C6 C 0.7876(7) 0.2053(5) 0.5782(6) 0.0167(11) Uani 1 1 d . . . . .
C7 C 0.8257(7) 0.2468(6) 0.4289(6) 0.0176(11) Uani 1 1 d . . . . .
H7 H 0.8643 0.1640 0.3941 0.021 Uiso 1 1 calc R . . . .
C5 C 0.7401(7) 0.3251(6) 0.6326(6) 0.0167(11) Uani 1 1 d . . . . .
H5 H 0.7165 0.2968 0.7340 0.020 Uiso 1 1 calc R . . . .
C8 C 0.8072(7) 0.4117(6) 0.3285(6) 0.0189(11) Uani 1 1 d . . . . .
C4 C 0.7266(7) 0.4922(6) 0.5351(6) 0.0181(11) Uani 1 1 d . . . . .
C3 C 0.6828(7) 0.6208(6) 0.6002(6) 0.0197(11) Uani 1 1 d . . . . .
C9 C 0.7530(7) 0.5338(6) 0.3826(6) 0.0200(12) Uani 1 1 d . . . . .
H9 H 0.7341 0.6442 0.3159 0.024 Uiso 1 1 calc R . . . .
C1 C 0.2387(7) 1.0106(6) 0.7438(6) 0.0234(12) Uani 1 1 d . . . . .
H1 H 0.1472 1.0918 0.6732 0.028 Uiso 1 1 calc R . . . .
C2 C 0.3887(8) 0.8411(7) 0.9461(7) 0.0334(15) Uani 1 1 d . . . . .
H2 H 0.4232 0.7776 1.0493 0.040 Uiso 1 1 calc R . . . .

loop_
_atom_site_aniso_label
_atom_site_aniso_U_11
_atom_site_aniso_U_22
_atom_site_aniso_U_33
_atom_site_aniso_U_23
_atom_site_aniso_U_13
_atom_site_aniso_U_12
Co1 0.0192(6) 0.0123(5) 0.0139(5) -0.0043(4) 0.0063(4) -0.0045(4)
Co2 0.0209(4) 0.0149(4) 0.0164(4) -0.0045(3) 0.0059(3) -0.0037(3)
Co3 0.0220(6) 0.0250(6) 0.0226(6) -0.0089(4) 0.0095(5) -0.0071(5)
O6 0.022(2) 0.0137(17) 0.018(2) -0.0034(14) 0.0032(16) -0.0071(15)
O5 0.033(2) 0.0169(18) 0.017(2) -0.0028(15) 0.0062(17) -0.0075(16)
O3 0.028(2) 0.023(2) 0.020(2) -0.0020(16) 0.0057(18) -0.0021(17)
O4 0.022(2) 0.0202(18) 0.022(2) -0.0079(15) 0.0067(17) -0.0042(16)
O2 0.041(3) 0.0193(19) 0.020(2) -0.0084(15) 0.0003(19) -0.0071(17)
O1 0.032(2) 0.0113(17) 0.023(2) -0.0068(15) 0.0050(18) -0.0036(16)
N2 0.015(2) 0.020(2) 0.019(2) -0.0059(17) 0.0076(18) -0.0047(18)
O7 0.039(3) 0.029(2) 0.036(3) -0.0067(18) -0.008(2) -0.0127(19)
N1 0.027(3) 0.029(3) 0.021(3) -0.010(2) 0.008(2) -0.005(2)
N3 0.024(3) 0.025(2) 0.017(3) -0.0038(19) 0.006(2) -0.004(2)
C11 0.015(3) 0.017(2) 0.018(3) -0.007(2) 0.008(2) -0.004(2)
C10 0.019(3) 0.013(2) 0.018(3) -0.005(2) 0.004(2) -0.007(2)
C6 0.014(3) 0.012(2) 0.019(3) -0.0028(19) 0.002(2) -0.002(2)
C7 0.018(3) 0.017(2) 0.017(3) -0.006(2) 0.006(2) -0.008(2)
C5 0.016(3) 0.020(2) 0.013(3) -0.005(2) 0.005(2) -0.006(2)
C8 0.018(3) 0.015(2) 0.019(3) -0.004(2) 0.002(2) -0.004(2)
C4 0.021(3) 0.013(2) 0.018(3) -0.005(2) 0.002(2) -0.003(2)
C3 0.024(3) 0.016(3) 0.022(3) -0.010(2) 0.008(2) -0.009(2)
C9 0.026(3) 0.010(2) 0.018(3) 0.0004(19) 0.004(2) -0.006(2)
C1 0.028(3) 0.019(3) 0.020(3) -0.004(2) 0.007(2) -0.008(2)
C2 0.027(3) 0.043(3) 0.017(3) -0.004(3) 0.006(3) -0.004(3)

loop_
_atom_type_symbol
_atom_type_description
_atom_type_scat_dispersion_real
_atom_type_scat_dispersion_imag
_atom_type_scat_source
C C 0.0033 0.0016 'International Tables Vol C Tables 4.2.6.8 and 6.1.1.4'
H H 0.0000 0.0000 'International Tables Vol C Tables 4.2.6.8 and 6.1.1.4'
Co Co 0.3494 0.9721 'International Tables Vol C Tables 4.2.6.8 and 6.1.1.4'
N N 0.0061 0.0033 'International Tables Vol C Tables 4.2.6.8 and 6.1.1.4'
O O 0.0106 0.0060 'International Tables Vol C Tables 4.2.6.8 and 6.1.1.4'

loop_
_geom_angle_atom_site_label_1
_geom_angle_atom_site_label_2
_geom_angle_atom_site_label_3
_geom_angle
_geom_angle_site_symmetry_1
_geom_angle_site_symmetry_3
O6 Co1 O6 180.0 1_565 2_666
O1 Co1 O6 85.91(13) 2_676 2_666
O1 Co1 O6 94.09(13) . 2_666
O1 Co1 O6 85.91(13) . 1_565
O1 Co1 O6 94.09(13) 2_676 1_565
O1 Co1 O1 180.0 . 2_676
N2 Co1 O6 84.79(16) . 1_565
N2 Co1 O6 95.21(16) . 2_666
N2 Co1 O6 84.79(16) 2_676 2_666
N2 Co1 O6 95.21(16) 2_676 1_565
N2 Co1 O1 96.33(15) . .
N2 Co1 O1 83.67(15) . 2_676
N2 Co1 O1 96.33(15) 2_676 2_676
N2 Co1 O1 83.67(15) 2_676 .
N2 Co1 N2 180.0(2) . 2_676
O3 Co2 O6 156.61(14) 1_556 1_565
O3 Co2 O4 90.47(15) 1_556 2_766
O3 Co2 N3 85.24(16) 1_556 .
O4 Co2 O6 92.47(14) 2_766 1_565
O2 Co2 O6 96.28(14) . 1_565
O2 Co2 O3 106.70(15) . 1_556
O2 Co2 O4 93.54(16) . 2_766
O2 Co2 N3 100.53(18) . .
N3 Co2 O6 86.34(15) . 1_565
N3 Co2 O4 165.93(16) . 2_766
O5 Co3 O5 180.0 1_465 2_667
O7 Co3 O5 79.07(14) . 2_667
O7 Co3 O5 100.93(14) 2_577 2_667
O7 Co3 O5 100.93(14) . 1_465
O7 Co3 O5 79.07(14) 2_577 1_465
O7 Co3 O7 180.0 . 2_577
N1 Co3 O5 87.86(17) 2_577 1_465
N1 Co3 O5 87.86(17) . 2_667
N1 Co3 O5 92.14(17) . 1_465
N1 Co3 O5 92.14(17) 2_577 2_667
N1 Co3 O7 88.45(18) 2_577 .
N1 Co3 O7 88.45(18) . 2_577
N1 Co3 O7 91.55(18) . .
N1 Co3 O7 91.55(18) 2_577 2_577
N1 Co3 N1 180.0 2_577 .
Co2 O6 Co1 105.95(14) 1_545 1_545
C11 O6 Co1 125.1(3) . 1_545
C11 O6 Co2 100.4(3) . 1_545
C11 O5 Co3 143.5(3) . 1_645
C10 O3 Co2 134.4(4) . 1_554
C10 O4 Co2 134.5(3) . 2_766
C3 O2 Co2 125.4(3) . .
C3 O1 Co1 141.9(4) . .
N3 N2 Co1 122.7(3) . .
C1 N2 Co1 130.8(4) . .
C1 N2 N3 106.0(4) . .
Co3 O7 H7A 109.2 . .
Co3 O7 H7B 109.7 . .
H7A O7 H7B 109.2 . .
C1 N1 Co3 125.9(4) . .
C1 N1 C2 102.3(5) . .
C2 N1 Co3 131.3(4) . .
N2 N3 Co2 119.6(3) . .
C2 N3 Co2 133.6(4) . .
C2 N3 N2 106.0(5) . .
O6 C11 C6 117.7(5) . .
O5 C11 O6 121.5(4) . .
O5 C11 C6 120.8(4) . .
O3 C10 O4 124.1(5) . .
O3 C10 C8 117.6(4) . .
O4 C10 C8 118.3(4) . .
C7 C6 C11 123.1(4) . .
C5 C6 C11 117.0(5) . .
C5 C6 C7 119.9(4) . .
C6 C7 H7 119.5 . .
C6 C7 C8 121.1(5) . .
C8 C7 H7 119.5 . .
C6 C5 H5 119.9 . .
C6 C5 C4 120.3(5) . .
C4 C5 H5 119.9 . .
C7 C8 C10 120.3(4) . .
C9 C8 C10 120.8(4) . .
C9 C8 C7 118.9(5) . .
C5 C4 C3 119.2(5) . .
C9 C4 C5 119.1(4) . .
C9 C4 C3 121.7(4) . .
O2 C3 C4 115.8(4) . .
O1 C3 O2 127.4(5) . .
O1 C3 C4 116.9(5) . .
C8 C9 H9 119.8 . .
C4 C9 C8 120.5(4) . .
C4 C9 H9 119.8 . .
N2 C1 H1 123.6 . .
N1 C1 N2 112.7(5) . .
N1 C1 H1 123.6 . .
N1 C2 H2 123.5 . .
N3 C2 N1 113.0(5) . .
N3 C2 H2 123.5 . .

loop_
_geom_bond_atom_site_label_1
_geom_bond_atom_site_label_2
_geom_bond_distance
_geom_bond_site_symmetry_2
Co1 O6 2.210(4) 2_666
Co1 O6 2.210(4) 1_565
Co1 O1 2.065(3) .
Co1 O1 2.065(3) 2_676
Co1 N2 2.049(4) 2_676
Co1 N2 2.049(4) .
Co2 O6 2.161(3) 1_565
Co2 O3 2.062(4) 1_556
Co2 O4 2.080(4) 2_766
Co2 O2 2.054(4) .
Co2 N3 2.072(5) .
Co3 O5 2.293(4) 1_465
Co3 O5 2.293(4) 2_667
Co3 O7 2.092(4) 2_577
Co3 O7 2.092(4) .
Co3 N1 2.066(5) 2_577
Co3 N1 2.066(5) .
O6 Co1 2.210(4) 1_545
O6 Co2 2.161(3) 1_545
O6 C11 1.281(6) .
O5 Co3 2.293(4) 1_645
O5 C11 1.238(6) .
O3 Co2 2.062(4) 1_554
O3 C10 1.254(6) .
O4 Co2 2.080(4) 2_766
O4 C10 1.267(6) .
O2 C3 1.264(6) .
O1 C3 1.237(6) .
N2 N3 1.357(6) .
N2 C1 1.321(7) .
O7 H7A 0.8530 .
O7 H7B 0.8533 .
N1 C1 1.318(7) .
N1 C2 1.348(7) .
N3 C2 1.296(7) .
C11 C6 1.506(6) .
C10 C8 1.490(7) .
C6 C7 1.377(7) .
C6 C5 1.369(7) .
C7 H7 0.9300 .
C7 C8 1.402(6) .
C5 H5 0.9300 .
C5 C4 1.418(7) .
C8 C9 1.388(7) .
C4 C3 1.516(7) .
C4 C9 1.386(7) .
C9 H9 0.9300 .
C1 H1 0.9300 .
C2 H2 0.9300 .

loop_
_geom_torsion_atom_site_label_1
_geom_torsion_atom_site_label_2
_geom_torsion_atom_site_label_3
_geom_torsion_atom_site_label_4
_geom_torsion
_geom_torsion_site_symmetry_1
_geom_torsion_site_symmetry_2
_geom_torsion_site_symmetry_3
_geom_torsion_site_symmetry_4
Co1 O6 C11 O5 121.4(4) 1_545 . . .
Co1 O6 C11 C6 -57.9(6) 1_545 . . .
Co1 O1 C3 O2 10.9(10) . . . .
Co1 O1 C3 C4 -168.6(4) . . . .
Co1 N2 N3 Co2 2.2(5) . . . .
Co1 N2 N3 C2 173.3(4) . . . .
Co1 N2 C1 N1 -172.8(4) . . . .
Co2 O6 C11 O5 3.3(5) 1_545 . . .
Co2 O6 C11 C6 -176.0(4) 1_545 . . .
Co2 O3 C10 O4 -10.4(8) 1_554 . . .
Co2 O3 C10 C8 171.3(4) 1_554 . . .
Co2 O4 C10 O3 107.8(6) 2_766 . . .
Co2 O4 C10 C8 -73.9(6) 2_766 . . .
Co2 O2 C3 O1 -13.0(8) . . . .
Co2 O2 C3 C4 166.5(3) . . . .
Co2 N3 C2 N1 169.1(4) . . . .
Co3 O5 C11 O6 146.0(4) 1_645 . . .
Co3 O5 C11 C6 -34.7(8) 1_645 . . .
Co3 N1 C1 N2 -172.3(3) . . . .
Co3 N1 C2 N3 172.2(4) . . . .
O6 C11 C6 C7 -30.3(7) . . . .
O6 C11 C6 C5 148.0(5) . . . .
O5 C11 C6 C7 150.4(5) . . . .
O5 C11 C6 C5 -31.3(7) . . . .
O3 C10 C8 C7 145.1(5) . . . .
O3 C10 C8 C9 -34.4(7) . . . .
O4 C10 C8 C7 -33.3(7) . . . .
O4 C10 C8 C9 147.2(5) . . . .
N2 N3 C2 N1 -0.1(7) . . . .
N3 N2 C1 N1 -0.9(6) . . . .
C11 C6 C7 C8 174.8(5) . . . .
C11 C6 C5 C4 -177.2(4) . . . .
C10 C8 C9 C4 -177.1(5) . . . .
C6 C7 C8 C10 -178.2(5) . . . .
C6 C7 C8 C9 1.3(8) . . . .
C6 C5 C4 C3 -176.9(5) . . . .
C6 C5 C4 C9 3.4(8) . . . .
C7 C6 C5 C4 1.2(8) . . . .
C7 C8 C9 C4 3.4(8) . . . .
C5 C6 C7 C8 -3.5(8) . . . .
C5 C4 C3 O2 35.9(7) . . . .
C5 C4 C3 O1 -144.6(5) . . . .
C5 C4 C9 C8 -5.7(8) . . . .
C3 C4 C9 C8 174.7(5) . . . .
C9 C4 C3 O2 -144.5(5) . . . .
C9 C4 C3 O1 35.1(8) . . . .
C1 N2 N3 Co2 -170.4(3) . . . .
C1 N2 N3 C2 0.6(6) . . . .
C1 N1 C2 N3 -0.4(7) . . . .
C2 N1 C1 N2 0.8(6) . . . .
